data_2008206
loop_
_publ_author_name
'Hu, Ning-Hai'
'Liu, Yong-Sheng'
'Aoki, Katsuyuki'

_publ_section_title
;
 Interactions of thiamine with anions: (Hthiamine)(thiamine)
 heptaiododimercurate dihydrate and its dimethanol monohydrate
;
_journal_issue 3
_journal_name_full 'Acta Crystallographica Section C'
_journal_page_first 304
_journal_page_last 308
_journal_paper_doi 10.1107/S0108270198013407
_journal_volume 55
_journal_year 1999
_chemical_formula_iupac '(C12 H18 N4 O S)(C12 H17 N4 O S) [Hg2 I7], 2H2 O'
_chemical_formula_moiety 'C12 H18 N4 O S 2+, C12 H17 N4 O S 1+, Hg2 I7 3-, 2(H2 O)'
_chemical_formula_sum 'C24 H39 Hg2 I7 N8 O4 S2'
_chemical_formula_weight 1857.26
_chemical_name_systematic
;{3-[(1-protonated-4-amino-2-methyl-5-pyrimidinyl)methyl]-5-(2-hydroxyethyl)-4-
methylthiazolium}{3-[(4-amino-2-methyl-5-pyrimidinyl)methyl]-5-
(2-hydroxyethyl)-4-methylthiazolium}
 heptaiododimercurate dihydrate
;
_space_group_IT_number 2
_symmetry_cell_setting triclinic
_symmetry_space_group_name_Hall '-P 1'
_symmetry_space_group_name_H-M 'P -1'
_audit_creation_method SHELXTL
_cell_angle_alpha 96.860(10)
_cell_angle_beta 108.997(7)
_cell_angle_gamma 96.590(10)
_cell_formula_units_Z 1
_cell_length_a 9.2570(10)
_cell_length_b 10.947(3)
_cell_length_c 11.9110(10)
_cell_measurement_reflns_used 30
_cell_measurement_temperature 293(2)
_cell_measurement_theta_max 11.0
_cell_measurement_theta_min 5.0
_cell_volume 1117.8(3)
_computing_cell_refinement XSCANS
_computing_data_collection 'XSCANS (Siemens, 1994b)'
_computing_data_reduction XSCANS
_computing_molecular_graphics SHELXTL
_computing_publication_material SHELXTL
_computing_structure_refinement SHELXTL
_computing_structure_solution 'SHELXTL (Siemens, 1994a)'
_diffrn_ambient_temperature 293(2)
_diffrn_measurement_device 'Siemens R3m/E four-circle'
_diffrn_measurement_method '\w scans'
_diffrn_radiation_monochromator graphite
_diffrn_radiation_source 'fine-focus sealed tube'
_diffrn_radiation_type MoK\a
_diffrn_radiation_wavelength 0.71073
_diffrn_reflns_av_R_equivalents 0.026
_diffrn_reflns_av_sigmaI/netI 0.1016
_diffrn_reflns_limit_h_max 10
_diffrn_reflns_limit_h_min -1
_diffrn_reflns_limit_k_max 12
_diffrn_reflns_limit_k_min -12
_diffrn_reflns_limit_l_max 13
_diffrn_reflns_limit_l_min -14
_diffrn_reflns_number 4856
_diffrn_reflns_theta_max 25
_diffrn_reflns_theta_min 1.83
_diffrn_standards_decay_% 0
_diffrn_standards_interval_count 100
_diffrn_standards_number 3
_exptl_absorpt_coefficient_mu 11.823
_exptl_absorpt_correction_T_max 0.507
_exptl_absorpt_correction_T_min 0.170
_exptl_absorpt_correction_type empirical
_exptl_absorpt_process_details '(North et al., 1968)'
_exptl_crystal_colour 'Light yellow'
_exptl_crystal_density_diffrn 2.759
_exptl_crystal_density_method 'not measured'
_exptl_crystal_description plate
_exptl_crystal_F_000 834
_exptl_crystal_size_max 0.20
_exptl_crystal_size_mid 0.16
_exptl_crystal_size_min 0.08
_refine_diff_density_max 0.66
_refine_diff_density_min -0.96
_refine_ls_extinction_method none
_refine_ls_goodness_of_fit_all 0.870
_refine_ls_goodness_of_fit_ref 0.924
_refine_ls_hydrogen_treatment
;
refxyz except the H atoms on OW,O53,C52 and N1', which are not
included in refinements
;
_refine_ls_matrix_type full
_refine_ls_number_parameters 224
_refine_ls_number_reflns 3912
_refine_ls_number_restraints 1
_refine_ls_restrained_S_all 0.871
_refine_ls_restrained_S_obs 0.926
_refine_ls_R_factor_all 0.101
_refine_ls_R_factor_obs 0.042
_refine_ls_shift/esd_max -0.008
_refine_ls_shift/esd_mean 0.000
_refine_ls_structure_factor_coef Fsqd
_refine_ls_weighting_scheme
;
w = exp[3.00(sin\q/\l)^2^]/[\s^2^(Fo^2^)+(0.10P)^2^]
where P = 0.33Fo^2^ + 0.67Fc^2^
;
_refine_ls_wR_factor_all 0.147
_refine_ls_wR_factor_obs 0.108
_reflns_number_observed 1953
_reflns_number_total 3912
_reflns_observed_criterion I>2\s(I)
_cod_data_source_file bm1259.cif
_cod_data_source_block 1
_cod_depositor_comments
;
The following automatic conversions were performed:
'_symmetry_cell_setting' value 'Triclinic' changed to 'triclinic'
according to '/home/saulius/struct/CIF-dictionaries/cif_core.dic'
dictionary named 'cif_core.dic' version 2.4.1 from 2010-06-29.

Automatic conversion script
Id: cif_fix_enum 1527 2010-12-29 10:47:43Z saulius 
;
_cod_database_code 2008206

loop_
_symmetry_equiv_pos_as_xyz
'x, y, z'
'-x, -y, -z'

loop_
_atom_site_aniso_label
_atom_site_aniso_U_11
_atom_site_aniso_U_22
_atom_site_aniso_U_33
_atom_site_aniso_U_12
_atom_site_aniso_U_13
_atom_site_aniso_U_23
Hg 0.0790(5) 0.0654(4) 0.0768(5) 0.0152(3) 0.0323(4) 0.0139(3)
I1 0.1304(14) 0.0522(8) 0.0431(8) 0.0216(8) 0.0365(9) 0.0006(6)
I2 0.126(3) 0.049(2) 0.0789(15) 0.025(2) 0.028(2) 0.0047(13)
I2' 0.123(10) 0.034(3) 0.119(7) -0.004(6) 0.067(8) 0.006(3)
I3 0.0842(8) 0.0828(8) 0.1024(10) 0.0094(6) 0.0494(7) 0.0060(7)
I4 0.0693(7) 0.0941(8) 0.0583(7) 0.0190(6) 0.0248(5) 0.0116(6)
S1 0.073(3) 0.109(4) 0.118(4) 0.034(3) 0.056(3) 0.057(3)
C2 0.081(11) 0.056(9) 0.072(11) 0.023(8) 0.044(10) 0.018(8)
N3 0.074(8) 0.028(5) 0.067(8) 0.017(5) 0.041(7) 0.017(5)
C4 0.087(11) 0.038(7) 0.064(10) 0.006(7) 0.053(9) -0.002(7)
C5 0.101(13) 0.043(8) 0.090(12) 0.015(8) 0.067(11) 0.019(8)
C41 0.139(17) 0.085(13) 0.059(11) -0.025(12) 0.053(12) -0.009(9)
C51 0.17(2) 0.108(18) 0.16(2) 0.023(16) 0.14(2) 0.039(16)
C52 0.12(2) 0.18(3) 0.15(2) -0.021(18) 0.100(19) -0.02(2)
C35 0.082(10) 0.041(7) 0.040(7) 0.002(7) 0.029(7) 0.005(6)
N1' 0.067(7) 0.032(6) 0.060(7) 0.008(5) 0.038(6) 0.012(5)
C2' 0.062(9) 0.035(7) 0.064(9) 0.008(6) 0.032(7) 0.013(6)
N3' 0.063(7) 0.055(7) 0.065(8) 0.018(6) 0.047(6) 0.018(6)
C4' 0.047(7) 0.042(7) 0.055(8) 0.018(6) 0.027(7) 0.013(6)
C5' 0.054(8) 0.038(7) 0.045(7) 0.007(6) 0.025(6) 0.010(6)
C6' 0.080(10) 0.028(6) 0.073(10) 0.017(6) 0.040(8) 0.010(6)
C2'1 0.118(14) 0.048(8) 0.099(13) 0.038(9) 0.074(12) 0.030(9)
N4'1 0.118(11) 0.036(6) 0.077(9) 0.022(6) 0.065(8) 0.027(6)
OW 0.215(19) 0.122(13) 0.123(14) -0.019(13) 0.086(14) 0.028(11)

loop_
_atom_site_label
_atom_site_fract_x
_atom_site_fract_y
_atom_site_fract_z
_atom_site_U_iso_or_equiv
_atom_site_thermal_displace_type
_atom_site_calc_flag
_atom_site_refinement_flags
_atom_site_occupancy
_atom_site_disorder_group
_atom_site_type_symbol
Hg 0.53209(8) 0.12449(6) 0.74452(7) 0.0719(3) Uani d . 1 . Hg
I1 0.5 0 0.5 0.0736(5) Uani d S 1 . I
I2 0.4945(5) 0.3608(5) 0.6968(5) 0.0861(12) Uani d P 0.75 . I
I2' 0.5558(15) 0.3745(15) 0.7018(18) 0.088(4) Uani d P 0.25 . I
I3 0.29746(15) 0.01328(12) 0.80090(13) 0.0867(4) Uani d . 1 . I
I4 0.82337(13) 0.10312(12) 0.88799(10) 0.0728(3) Uani d . 1 . I
S1 0.6042(5) 0.3029(5) 0.3443(5) 0.089(2) Uani d . 1 . S
C2 0.4275(19) 0.2849(14) 0.3542(16) 0.064(4) Uani d . 1 . C
H2 0.4086(19) 0.2831(14) 0.4262(16) 0.064 Uiso calc R 1 . H
N3 0.3188(14) 0.2736(9) 0.2493(11) 0.050(3) Uani d . 1 . N
C4 0.372(2) 0.2815(12) 0.1543(14) 0.057(4) Uani d . 1 . C
C5 0.524(2) 0.2977(13) 0.1918(16) 0.069(5) Uani d . 1 . C
C41 0.259(3) 0.2772(18) 0.0289(15) 0.095(6) Uani d . 1 . C
H41A 0.193(9) 0.338(7) 0.031(2) 0.095 Uiso calc R 1 . H
H41B 0.197(9) 0.196(4) 0.000(4) 0.095 Uiso calc R 1 . H
H41C 0.315(3) 0.295(10) -0.024(3) 0.095 Uiso calc R 1 . H
C51 0.628(3) 0.305(2) 0.117(3) 0.124(9) Uani d . 1 . C
H51A 0.721(3) 0.272(2) 0.158(3) 0.124 Uiso calc R 1 . H
H51B 0.575(3) 0.249(2) 0.041(3) 0.124 Uiso calc R 1 . H
C52 0.676(3) 0.421(3) 0.091(3) 0.143(11) Uani d D 1 . C
O53 0.764(3) 0.513(3) 0.186(3) 0.134(9) Uiso d PD 0.65 . O
O53' 0.812(6) 0.406(5) 0.065(5) 0.140(17) Uiso d P 0.35 . O
C35 0.1497(17) 0.2484(12) 0.2314(12) 0.053(4) Uani d . 1 . C
H35A 0.1011(17) 0.3131(12) 0.1918(12) 0.053 Uiso calc R 1 . H
H35B 0.1050(17) 0.1698(12) 0.1771(12) 0.053 Uiso calc R 1 . H
N1' 0.0462(13) 0.1208(9) 0.4775(11) 0.049(3) Uani d . 1 . N
C2' 0.0130(16) 0.2223(12) 0.5315(13) 0.051(3) Uani d . 1 . C
N3' 0.0299(13) 0.3335(11) 0.5010(11) 0.053(3) Uani d . 1 . N
C4' 0.0836(14) 0.3465(11) 0.4088(12) 0.045(3) Uani d . 1 . C
C5' 0.1093(15) 0.2425(11) 0.3408(12) 0.044(3) Uani d . 1 . C
C6' 0.0875(17) 0.1322(12) 0.3822(14) 0.056(4) Uani d . 1 . C
H6' 0.1029(17) 0.0605(12) 0.3402(14) 0.056 Uiso calc R 1 . H
C2'1 -0.043(2) 0.2099(14) 0.6323(17) 0.076(5) Uani d . 1 . C
H2'1 0.044(2) 0.225(8) 0.7063(18) 0.076 Uiso calc R 1 . H
H2'2 -0.098(9) 0.127(3) 0.621(4) 0.076 Uiso calc R 1 . H
H2'3 -0.110(8) 0.269(6) 0.636(5) 0.076 Uiso calc R 1 . H
N4'1 0.1005(16) 0.4610(10) 0.3836(12) 0.067(4) Uani d . 1 . N
H4'1 0.0779(16) 0.5213(10) 0.4247(12) 0.067 Uiso calc R 1 . H
H4'2 0.1341(16) 0.4750(10) 0.3262(12) 0.067 Uiso calc R 1 . H
OW 0.081(3) 0.5321(17) 0.1420(16) 0.150(7) Uani d . 1 . O

loop_
_atom_type_symbol
_atom_type_description
_atom_type_scat_dispersion_real
_atom_type_scat_dispersion_imag
_atom_type_scat_source
C C 0.0033 0.0016 'International Tables Vol C Tables 4.2.6.8 and 6.1.1.4'
H H 0.0000 0.0000 'International Tables Vol C Tables 4.2.6.8 and 6.1.1.4'
N N 0.0061 0.0033 'International Tables Vol C Tables 4.2.6.8 and 6.1.1.4'
O O 0.0106 0.0060 'International Tables Vol C Tables 4.2.6.8 and 6.1.1.4'
S S 0.1246 0.1234 'International Tables Vol C Tables 4.2.6.8 and 6.1.1.4'
I I -0.4742 1.8119 'International Tables Vol C Tables 4.2.6.8 and 6.1.1.4'
Hg Hg -2.3894 9.2266 'International Tables Vol C Tables 4.2.6.8 and 6.1.1.4'

loop_
_geom_angle_atom_site_label_1
_geom_angle_atom_site_label_2
_geom_angle_atom_site_label_3
_geom_angle_site_symmetry_3
_geom_angle
_geom_angle_publ_flag
I3 Hg I4 . 116.03(5) yes
I2 Hg I3 . 112.26(10) yes
I2 Hg I4 . 114.96(10) yes
I3 Hg I2' . 122.9(3) ?
I4 Hg I2' . 105.0(3) ?
I1 Hg I3 . 107.10(4) yes
I1 Hg I4 . 105.17(3) yes
I1 Hg I2 . 99.24(12) yes
I2' Hg I1 . 97.9(4) ?
Hg I1 Hg 2_656 180.0 ?
C2 S1 C5 . 89.9(9) ?
N3 C2 S1 . 112.1(12) ?
N3 C2 H2 . 123.9(9) ?
S1 C2 H2 . 123.9(6) ?
C2 N3 C4 . 114.7(13) ?
C2 N3 C35 . 123.2(12) ?
C4 N3 C35 . 122.1(13) ?
C5 C4 N3 . 110.8(15) ?
C5 C4 C41 . 128.9(15) ?
N3 C4 C41 . 120.3(15) ?
C4 C5 C51 . 128.0(19) ?
C4 C5 S1 . 112.5(12) ?
C51 C5 S1 . 119.3(17) ?
C4 C41 H41A . 109.5(10) ?
C4 C41 H41B . 109.5(9) ?
H41A C41 H41B . 109.5 ?
C4 C41 H41C . 109.5(10) ?
H41A C41 H41C . 109.5 ?
H41B C41 H41C . 109.5 ?
C52 C51 C5 . 119.(2) ?
C52 C51 H51A . 107.7(18) ?
C5 C51 H51A . 107.7(13) ?
C52 C51 H51B . 107.7(17) ?
C5 C51 H51B . 107.7(13) ?
H51A C51 H51B . 107.1 ?
O53 C52 C51 . 118.(3) ?
C51 C52 O53' . 104.(4) ?
C5' C35 N3 . 116.4(12) ?
C5' C35 H35A . 108.2(8) ?
N3 C35 H35A . 108.2(7) ?
C5' C35 H35B . 108.2(7) ?
N3 C35 H35B . 108.2(7) ?
H35A C35 H35B . 107.3 ?
C6' N1' C2' . 117.1(11) yes
N3' C2' N1' . 123.9(13) yes
N3' C2' C2'1 . 118.1(12) ?
N1' C2' C2'1 . 118.0(11) ?
C2' N3' C4' . 118.6(12) yes
N4'1 C4' N3' . 115.8(12) yes
N4'1 C4' C5' . 123.0(12) yes
N3' C4' C5' . 121.1(11) yes
C6' C5' C4' . 114.2(12) yes
C6' C5' C35 . 122.2(12) ?
C4' C5' C35 . 123.6(11) ?
N1' C6' C5' . 124.7(12) yes
N1' C6' H6' . 117.6(7) ?
C5' C6' H6' . 117.6(8) ?
C2' C2'1 H2'1 . 109.5(10) ?
C2' C2'1 H2'2 . 109.5(8) ?
H2'1 C2'1 H2'2 . 109.5 ?
C2' C2'1 H2'3 . 109.5(8) ?
H2'1 C2'1 H2'3 . 109.47(5) ?
H2'2 C2'1 H2'3 . 109.47(7) ?
C4' N4'1 H4'1 . 120.0(8) ?
C4' N4'1 H4'2 . 120.0(8) ?
H4'1 N4'1 H4'2 . 120.0 ?

loop_
_geom_bond_atom_site_label_1
_geom_bond_atom_site_label_2
_geom_bond_site_symmetry_2
_geom_bond_distance
_geom_bond_publ_flag
Hg I3 . 2.6811(15) yes
Hg I4 . 2.7361(13) yes
Hg I2 . 2.751(5) yes
Hg I2' . 2.84(2) ?
Hg I1 . 2.9705(8) yes
I1 Hg 2_656 2.9705(8) ?
S1 C2 . 1.67(2) ?
S1 C5 . 1.71(2) ?
C2 N3 . 1.31(2) ?
C2 H2 . 0.93 ?
N3 C4 . 1.38(2) ?
N3 C35 . 1.50(2) ?
C4 C5 . 1.31(2) ?
C4 C41 . 1.51(2) ?
C5 C51 . 1.52(2) ?
C41 H41A . 0.96 ?
C41 H41B . 0.96 ?
C41 H41C . 0.96 ?
C51 C52 . 1.40(4) ?
C51 H51A . 0.97 ?
C51 H51B . 0.97 ?
C52 O53 . 1.37(2) ?
C52 O53' . 1.41(6) ?
C35 C5' . 1.47(2) ?
C35 H35A . 0.97 ?
C35 H35B . 0.97 ?
N1' C6' . 1.33(2) yes
N1' C2' . 1.33(2) yes
C2' N3' . 1.32(2) yes
C2' C2'1 . 1.47(2) ?
N3' C4' . 1.36(2) yes
C4' N4'1 . 1.33(2) yes
C4' C5' . 1.41(2) yes
C5' C6' . 1.38(2) yes
C6' H6' . 0.93 ?
C2'1 H2'1 . 0.96 ?
C2'1 H2'2 . 0.96 ?
C2'1 H2'3 . 0.96 ?
N4'1 H4'1 . 0.86 ?
N4'1 H4'2 . 0.86 ?

loop_
_geom_hbond_atom_site_label_D
_geom_hbond_atom_site_label_H
_geom_hbond_atom_site_label_A
_geom_hbond_site_symmetry_A
_geom_hbond_distance_DH
_geom_hbond_distance_HA
_geom_hbond_distance_DA
_geom_hbond_angle_DHA
C2 H2 I2 . 0.93 3.04 3.89(2) 152
C2 H2 I2' . 0.93 3.10 3.88(3) 143
N4'1 H4'1 N3' 2_566 0.86 2.22 3.06(2) 168
N4'1 H4'2 OW . 0.86 2.27 3.02(2) 147
O53 . I2 2_666 . . 3.47(3) .
OW . O53 1_455 . . 3.13(4) .
OW . O53' 2_665 . . 3.06(6) .
N1' . N1' 2_556 . . 2.85(2) .

loop_
_geom_torsion_atom_site_label_1
_geom_torsion_atom_site_label_2
_geom_torsion_atom_site_label_3
_geom_torsion_atom_site_label_4
_geom_torsion
S1 C5 C51 C52 -95.(3)
C5 C51 C52 O53 62.(4)
C5 C51 C52 O53' 158.(3)
C2 N3 C35 C5' 2.8(18)
N3 C35 C5' C4' 90.6(16)
